data_7241786
loop_
_publ_author_name
'Wang, Jiao-Min'
'Zhang, Peng-Feng'
'Cheng, Jian-Guo'
'Wang, Yao'
'Ma, Lu-Lu'
'Yang, Guo-Ping'
'Wang, Yao-Yu'

_publ_section_title
;
 Luminescence tuning and sensing properties of stable 2D lanthanide
 metal--organic frameworks built with symmetrical flexible tricarboxylic
 acid ligands containing ether oxygen bonds
;
_journal_issue 2
_journal_name_full CrystEngComm
_journal_page_first 411
_journal_page_last 418
_journal_paper_doi 10.1039/D0CE01528H
_journal_volume 23
_journal_year 2021
_chemical_formula_moiety 'C23 H19 O10 Tb, H O'
_chemical_formula_sum 'C23 H20 O11 Tb'
_chemical_formula_weight 631.31
_chemical_name_systematic Tb
_space_group_crystal_system monoclinic
_space_group_IT_number 14
_space_group_name_Hall '-P 2ybc'
_space_group_name_H-M_alt 'P 1 21/c 1'
_atom_sites_solution_hydrogens mixed
_atom_sites_solution_primary iterative
_audit_creation_date 2020-01-10
_audit_creation_method
;
Olex2 1.2-beta
(compiled 2018.05.29 svn.r3508 for OlexSys, GUI svn.r5506)
;
_audit_update_record
;
2020-11-02 deposited with the CCDC.	2020-11-13 downloaded from the CCDC.
;
_cell_angle_alpha 90
_cell_angle_beta 105.370(6)
_cell_angle_gamma 90
_cell_formula_units_Z 4
_cell_length_a 16.108(3)
_cell_length_b 8.4565(17)
_cell_length_c 16.414(3)
_cell_measurement_reflns_used 9945
_cell_measurement_temperature 200
_cell_measurement_theta_max 55
_cell_measurement_theta_min 2
_cell_volume 2155.9(7)
_computing_molecular_graphics 'Olex2 (Dolomanov et al., 2009)'
_computing_publication_material 'Olex2 (Dolomanov et al., 2009)'
_computing_structure_refinement 'ShelXL (Sheldrick, 2015)'
_computing_structure_solution 'olex2.solve (Bourhis et al., 2015)'
_diffrn_ambient_temperature 200
_diffrn_measured_fraction_theta_full 1.000
_diffrn_measured_fraction_theta_max 0.999
_diffrn_measurement_device_type 'Bruker APEX-II CCD'
_diffrn_radiation_type MoK\a
_diffrn_radiation_wavelength 0.71073
_diffrn_reflns_av_R_equivalents 0.0475
_diffrn_reflns_av_unetI/netI 0.0155
_diffrn_reflns_Laue_measured_fraction_full 1.000
_diffrn_reflns_Laue_measured_fraction_max 0.999
_diffrn_reflns_limit_h_max 19
_diffrn_reflns_limit_h_min -19
_diffrn_reflns_limit_k_max 10
_diffrn_reflns_limit_k_min -10
_diffrn_reflns_limit_l_max 19
_diffrn_reflns_limit_l_min -19
_diffrn_reflns_number 65890
_diffrn_reflns_point_group_measured_fraction_full 1.000
_diffrn_reflns_point_group_measured_fraction_max 0.999
_diffrn_reflns_theta_full 25.242
_diffrn_reflns_theta_max 25.346
_diffrn_reflns_theta_min 2.560
_exptl_absorpt_coefficient_mu 3.346
_exptl_absorpt_correction_T_max 0.7452
_exptl_absorpt_correction_T_min 0.6417
_exptl_absorpt_correction_type multi-scan
_exptl_absorpt_process_details SADABS
_exptl_crystal_colour 'whiteish colourless'
_exptl_crystal_colour_modifier whiteish
_exptl_crystal_colour_primary colourless
_exptl_crystal_density_diffrn 1.945
_exptl_crystal_description block
_exptl_crystal_F_000 1244
_refine_diff_density_max 0.474
_refine_diff_density_min -0.465
_refine_diff_density_rms 0.073
_refine_ls_extinction_method none
_refine_ls_goodness_of_fit_ref 1.079
_refine_ls_hydrogen_treatment mixed
_refine_ls_matrix_type full
_refine_ls_number_parameters 322
_refine_ls_number_reflns 3942
_refine_ls_number_restraints 0
_refine_ls_restrained_S_all 1.079
_refine_ls_R_factor_all 0.0192
_refine_ls_R_factor_gt 0.0169
_refine_ls_shift/su_max 0.001
_refine_ls_shift/su_mean 0.000
_refine_ls_structure_factor_coef Fsqd
_refine_ls_weighting_details 'w=1/[\s^2^(Fo^2^)+(0.0144P)^2^+3.3087P] where P=(Fo^2^+2Fc^2^)/3'
_refine_ls_weighting_scheme calc
_refine_ls_wR_factor_gt 0.0391
_refine_ls_wR_factor_ref 0.0400
_reflns_Friedel_coverage 0.000
_reflns_number_gt 3686
_reflns_number_total 3942
_reflns_threshold_expression 'I > 2\s(I)'
_cod_data_source_file d0ce01528h2.cif
_cod_data_source_block a_a
_cod_depositor_comments 'Adding full bibliography for 7241784--7241786.cif.'
_cod_original_cell_volume 2155.9(8)
_cod_database_code 7241786
_shelx_shelxl_version_number 2014/7
_shelx_space_group_comment
;
The symmetry employed for this shelxl refinement is uniquely defined
by the following loop, which should always be used as a source of
symmetry information in preference to the above space-group names.
They are only intended as comments.
;
_olex2_refinement_description
;
1. Fixed Uiso
 At 1.2 times of:
  All C(H) groups, All C(H,H) groups
 At 1.5 times of:
  All O(H) groups, All O(H,H) groups
2.a Riding coordinates:
 C23(H9B)
2.b Free rotating group:
 O11(H11)
2.c Rotating group:
 O9(H9A), O10(H10A,H10B)
2.d Secondary CH2 refined with riding coordinates:
 C8(H8A,H8B), C15(H15A,H15B)
2.e Aromatic/amide H refined with riding coordinates:
 C3(H3), C4(H4), C5(H5), C7(H7), C10(H10), C12(H12), C14(H14), C17(H17),
 C19(H19), C20(H20), C21(H21)
;
_olex2_submission_special_instructions 'No special instructions were received'

loop_
_space_group_symop_operation_xyz
'x, y, z'
'-x, y+1/2, -z+1/2'
'-x, -y, -z'
'x, -y-1/2, z-1/2'

loop_
_atom_site_label
_atom_site_type_symbol
_atom_site_fract_x
_atom_site_fract_y
_atom_site_fract_z
_atom_site_U_iso_or_equiv
_atom_site_adp_type
_atom_site_occupancy
_atom_site_site_symmetry_order
_atom_site_calc_flag
_atom_site_refinement_flags_posn
_atom_site_refinement_flags_adp
_atom_site_refinement_flags_occupancy
_atom_site_disorder_assembly
_atom_site_disorder_group
Tb1 Tb 0.49698(2) 0.09007(2) 0.14888(2) 0.01278(4) Uani 1 1 d . . . . .
O1 O 0.40571(12) 1.2025(2) 0.66316(14) 0.0330(5) Uani 1 1 d . . . . .
O2 O 0.40707(12) 0.9648(2) 0.72111(12) 0.0288(5) Uani 1 1 d . . . . .
O3 O 0.07092(11) 0.6412(2) 0.50961(11) 0.0187(4) Uani 1 1 d . . . . .
O4 O 0.07514(10) 0.3711(2) 0.26366(11) 0.0174(4) Uani 1 1 d . . . . .
O5 O 0.39006(11) 0.5220(2) 0.54167(11) 0.0202(4) Uani 1 1 d . . . . .
O6 O 0.39297(11) 0.5030(2) 0.40725(11) 0.0206(4) Uani 1 1 d . . . . .
O7 O 0.40828(12) -0.1946(2) 0.31584(13) 0.0308(5) Uani 1 1 d . . . . .
O8 O 0.40658(13) 0.0076(3) 0.22951(13) 0.0365(5) Uani 1 1 d . . . . .
O9 O 0.47793(17) 0.2619(2) 0.02326(12) 0.0372(6) Uani 1 1 d . . . . .
H9A H 0.4719 0.2036 -0.0236 0.056 Uiso 1 1 d GR . . . .
O10 O 0.50666(11) -0.2129(2) 0.14855(10) 0.0207(4) Uani 1 1 d . . . . .
H10A H 0.4566 -0.2556 0.1511 0.031 Uiso 1 1 d GR . . . .
H10B H 0.5439 -0.2480 0.1957 0.031 Uiso 1 1 d GR . . . .
O11 O 0.61132(19) 0.4544(4) 0.00802(19) 0.0631(8) Uani 1 1 d . . . . .
H11 H 0.6099 0.5274 0.0450 0.095 Uiso 1 1 d G . . . .
C1 C 0.37312(16) -0.0795(3) 0.27344(16) 0.0174(5) Uani 1 1 d . . . . .
C2 C 0.28270(16) -0.0395(3) 0.27635(15) 0.0152(5) Uani 1 1 d . . . . .
C3 C 0.23696(17) -0.1455(3) 0.31285(15) 0.0187(5) Uani 1 1 d . . . . .
H3 H 0.2628 -0.2423 0.3360 0.022 Uiso 1 1 calc R . . . .
C4 C 0.15355(17) -0.1096(3) 0.31537(16) 0.0207(6) Uani 1 1 d . . . . .
H4 H 0.1220 -0.1827 0.3394 0.025 Uiso 1 1 calc R . . . .
C5 C 0.11606(16) 0.0326(3) 0.28292(15) 0.0174(5) Uani 1 1 d . . . . .
H5 H 0.0594 0.0572 0.2859 0.021 Uiso 1 1 calc R . . . .
C6 C 0.16101(15) 0.1397(3) 0.24587(14) 0.0142(5) Uani 1 1 d . . . . .
C7 C 0.24412(16) 0.1021(3) 0.24214(15) 0.0141(5) Uani 1 1 d . . . . .
H7 H 0.2748 0.1734 0.2161 0.017 Uiso 1 1 calc R . . . .
C8 C 0.11880(16) 0.2925(3) 0.20916(15) 0.0160(5) Uani 1 1 d . . . . .
H8A H 0.1633 0.3642 0.1983 0.019 Uiso 1 1 calc R . . . .
H8B H 0.0769 0.2701 0.1543 0.019 Uiso 1 1 calc R . . . .
C9 C 0.12484(15) 0.4379(3) 0.33675(15) 0.0134(5) Uani 1 1 d . . . . .
C10 C 0.21473(15) 0.4419(3) 0.35955(15) 0.0135(5) Uani 1 1 d . . . . .
H10 H 0.2463 0.4015 0.3228 0.016 Uiso 1 1 calc R . . . .
C11 C 0.25688(15) 0.5065(3) 0.43739(15) 0.0130(5) Uani 1 1 d . . . . .
C12 C 0.21221(15) 0.5697(3) 0.49141(15) 0.0140(5) Uani 1 1 d . . . . .
H12 H 0.2421 0.6100 0.5452 0.017 Uiso 1 1 calc R . . . .
C13 C 0.12246(16) 0.5728(3) 0.46504(16) 0.0149(5) Uani 1 1 d . . . . .
C14 C 0.07911(16) 0.5043(3) 0.38903(15) 0.0148(5) Uani 1 1 d . . . . .
H14 H 0.0180 0.5028 0.3726 0.018 Uiso 1 1 calc R . . . .
C15 C 0.11275(16) 0.7193(3) 0.58765(15) 0.0179(5) Uani 1 1 d . . . . .
H15A H 0.1547 0.6456 0.6235 0.022 Uiso 1 1 calc R . . . .
H15B H 0.0691 0.7455 0.6181 0.022 Uiso 1 1 calc R . . . .
C16 C 0.15904(16) 0.8687(3) 0.57497(15) 0.0154(5) Uani 1 1 d . . . . .
C17 C 0.24136(16) 0.9006(3) 0.62488(15) 0.0150(5) Uani 1 1 d . . . . .
H17 H 0.2694 0.8263 0.6665 0.018 Uiso 1 1 calc R . . . .
C18 C 0.28338(16) 1.0401(3) 0.61465(15) 0.0158(5) Uani 1 1 d . . . . .
C19 C 0.24228(17) 1.1499(3) 0.55413(16) 0.0208(6) Uani 1 1 d . . . . .
H19 H 0.2702 1.2461 0.5475 0.025 Uiso 1 1 calc R . . . .
C20 C 0.16049(18) 1.1180(3) 0.50365(17) 0.0244(6) Uani 1 1 d . . . . .
H20 H 0.1327 1.1924 0.4619 0.029 Uiso 1 1 calc R . . . .
C21 C 0.11885(17) 0.9789(3) 0.51333(16) 0.0200(5) Uani 1 1 d . . . . .
H21 H 0.0629 0.9581 0.4781 0.024 Uiso 1 1 calc R . . . .
C22 C 0.37256(16) 1.0722(3) 0.66961(16) 0.0185(5) Uani 1 1 d . . . . .
C23 C 0.35373(16) 0.5107(3) 0.46382(15) 0.0154(5) Uani 1 1 d . . . . .
H9B H 0.5323 0.2855 0.0361 0.044(11) Uiso 1 1 d R . . . .

loop_
_atom_site_aniso_label
_atom_site_aniso_U_11
_atom_site_aniso_U_22
_atom_site_aniso_U_33
_atom_site_aniso_U_23
_atom_site_aniso_U_13
_atom_site_aniso_U_12
Tb1 0.01311(7) 0.01159(7) 0.01385(7) -0.00092(4) 0.00397(5) -0.00045(5)
O1 0.0187(10) 0.0160(10) 0.0595(14) 0.0043(9) 0.0020(9) -0.0066(8)
O2 0.0236(10) 0.0338(11) 0.0224(10) 0.0078(9) -0.0056(8) -0.0101(9)
O3 0.0125(9) 0.0215(9) 0.0232(9) -0.0098(8) 0.0067(7) -0.0032(7)
O4 0.0098(8) 0.0201(9) 0.0204(9) -0.0067(7) 0.0007(7) 0.0017(7)
O5 0.0142(9) 0.0275(10) 0.0161(9) -0.0012(8) -0.0008(7) 0.0030(8)
O6 0.0128(9) 0.0288(11) 0.0215(9) 0.0003(8) 0.0069(7) -0.0015(8)
O7 0.0221(10) 0.0192(10) 0.0519(13) 0.0115(9) 0.0110(9) 0.0075(8)
O8 0.0235(11) 0.0534(14) 0.0396(12) 0.0278(11) 0.0205(10) 0.0179(10)
O9 0.0730(18) 0.0203(11) 0.0199(10) -0.0028(8) 0.0151(11) -0.0041(11)
O10 0.0227(10) 0.0204(10) 0.0175(9) 0.0028(7) 0.0026(7) 0.0007(8)
O11 0.0538(17) 0.071(2) 0.069(2) 0.0316(16) 0.0239(15) 0.0076(16)
C1 0.0184(13) 0.0161(13) 0.0176(12) -0.0018(10) 0.0046(10) 0.0024(11)
C2 0.0168(13) 0.0157(12) 0.0131(11) -0.0009(10) 0.0040(10) 0.0006(10)
C3 0.0234(14) 0.0138(12) 0.0186(13) 0.0018(10) 0.0047(11) -0.0004(11)
C4 0.0221(14) 0.0207(14) 0.0208(13) 0.0025(11) 0.0084(11) -0.0054(11)
C5 0.0150(13) 0.0202(13) 0.0176(12) -0.0046(10) 0.0052(10) -0.0024(11)
C6 0.0148(12) 0.0147(12) 0.0122(11) -0.0030(9) 0.0022(9) -0.0017(10)
C7 0.0160(12) 0.0127(12) 0.0143(11) -0.0003(9) 0.0051(10) -0.0009(10)
C8 0.0146(12) 0.0174(13) 0.0152(12) -0.0032(10) 0.0026(10) 0.0022(10)
C9 0.0134(12) 0.0078(11) 0.0168(12) 0.0011(9) 0.0002(10) -0.0007(9)
C10 0.0126(12) 0.0122(12) 0.0161(12) 0.0012(9) 0.0046(10) 0.0011(10)
C11 0.0115(12) 0.0088(11) 0.0179(12) 0.0049(9) 0.0026(10) -0.0010(9)
C12 0.0144(12) 0.0128(12) 0.0146(12) 0.0007(9) 0.0033(10) -0.0016(10)
C13 0.0141(12) 0.0105(12) 0.0215(13) 0.0014(10) 0.0073(10) -0.0002(10)
C14 0.0112(12) 0.0109(12) 0.0215(13) 0.0020(10) 0.0032(10) -0.0005(10)
C15 0.0161(13) 0.0195(13) 0.0192(12) -0.0066(10) 0.0065(10) -0.0043(11)
C16 0.0163(13) 0.0145(12) 0.0169(12) -0.0045(10) 0.0069(10) -0.0003(10)
C17 0.0168(13) 0.0141(12) 0.0141(12) -0.0003(9) 0.0041(10) 0.0011(10)
C18 0.0170(13) 0.0145(12) 0.0161(12) -0.0022(10) 0.0048(10) -0.0015(10)
C19 0.0264(15) 0.0150(13) 0.0211(13) 0.0018(10) 0.0065(11) -0.0017(11)
C20 0.0285(15) 0.0227(15) 0.0193(13) 0.0061(11) 0.0016(11) 0.0064(12)
C21 0.0157(13) 0.0232(14) 0.0185(13) -0.0032(11) 0.0002(10) 0.0021(11)
C22 0.0169(13) 0.0192(14) 0.0195(13) -0.0040(10) 0.0051(10) -0.0020(11)
C23 0.0142(12) 0.0118(12) 0.0196(13) 0.0028(10) 0.0034(10) 0.0006(10)

loop_
_atom_type_symbol
_atom_type_description
_atom_type_scat_dispersion_real
_atom_type_scat_dispersion_imag
_atom_type_scat_source
C C 0.0033 0.0016 'International Tables Vol C Tables 4.2.6.8 and 6.1.1.4'
H H 0.0000 0.0000 'International Tables Vol C Tables 4.2.6.8 and 6.1.1.4'
O O 0.0106 0.0060 'International Tables Vol C Tables 4.2.6.8 and 6.1.1.4'
Tb Tb -0.1723 4.1537 'International Tables Vol C Tables 4.2.6.8 and 6.1.1.4'

loop_
_geom_angle_atom_site_label_1
_geom_angle_atom_site_label_2
_geom_angle_atom_site_label_3
_geom_angle
_geom_angle_site_symmetry_1
_geom_angle_site_symmetry_3
_geom_angle_publ_flag
O1 Tb1 O7 77.20(7) 4_575 2_655 ?
O1 Tb1 O9 72.60(8) 4_575 . ?
O1 Tb1 O10 142.05(6) 4_575 . ?
O2 Tb1 O1 109.87(8) 3_666 4_575 ?
O2 Tb1 O7 72.42(7) 3_666 2_655 ?
O2 Tb1 O9 141.93(8) 3_666 . ?
O2 Tb1 O10 77.11(6) 3_666 . ?
O5 Tb1 O1 91.29(7) 4_565 4_575 ?
O5 Tb1 O2 142.71(7) 4_565 3_666 ?
O5 Tb1 O6 93.49(6) 4_565 2_645 ?
O5 Tb1 O7 144.04(7) 4_565 2_655 ?
O5 Tb1 O8 81.80(7) 4_565 . ?
O5 Tb1 O9 72.78(7) 4_565 . ?
O5 Tb1 O10 67.84(6) 4_565 . ?
O6 Tb1 O1 147.44(7) 2_645 4_575 ?
O6 Tb1 O2 84.80(7) 2_645 3_666 ?
O6 Tb1 O7 80.17(7) 2_645 2_655 ?
O6 Tb1 O9 78.15(7) 2_645 . ?
O6 Tb1 O10 68.27(6) 2_645 . ?
O7 Tb1 O9 71.28(8) 2_655 . ?
O7 Tb1 O10 137.63(6) 2_655 . ?
O8 Tb1 O1 70.26(8) . 4_575 ?
O8 Tb1 O2 77.38(7) . 3_666 ?
O8 Tb1 O6 142.30(7) . 2_645 ?
O8 Tb1 O7 123.91(8) . 2_655 ?
O8 Tb1 O9 133.97(8) . . ?
O8 Tb1 O10 75.44(7) . . ?
O9 Tb1 O10 125.34(6) . . ?
C22 O1 Tb1 165.92(18) . 4_576 ?
C22 O2 Tb1 145.48(18) . 3_666 ?
C13 O3 C15 117.47(19) . . ?
C9 O4 C8 117.70(18) . . ?
C23 O5 Tb1 142.36(16) . 4_566 ?
C23 O6 Tb1 149.66(17) . 2_655 ?
C1 O7 Tb1 156.33(18) . 2_645 ?
C1 O8 Tb1 159.96(19) . . ?
O7 C1 O8 125.7(2) . . ?
O7 C1 C2 117.3(2) . . ?
O8 C1 C2 117.0(2) . . ?
C3 C2 C1 119.7(2) . . ?
C3 C2 C7 119.7(2) . . ?
C7 C2 C1 120.7(2) . . ?
C4 C3 C2 119.9(2) . . ?
C5 C4 C3 120.3(2) . . ?
C4 C5 C6 120.4(2) . . ?
C5 C6 C8 119.9(2) . . ?
C7 C6 C5 119.1(2) . . ?
C7 C6 C8 120.9(2) . . ?
C6 C7 C2 120.6(2) . . ?
O4 C8 C6 112.95(19) . . ?
O4 C9 C10 124.5(2) . . ?
O4 C9 C14 115.1(2) . . ?
C14 C9 C10 120.4(2) . . ?
C11 C10 C9 118.4(2) . . ?
C10 C11 C23 119.4(2) . . ?
C12 C11 C10 121.9(2) . . ?
C12 C11 C23 118.7(2) . . ?
C11 C12 C13 118.6(2) . . ?
O3 C13 C12 124.5(2) . . ?
O3 C13 C14 115.1(2) . . ?
C14 C13 C12 120.4(2) . . ?
C13 C14 C9 120.2(2) . . ?
O3 C15 C16 113.1(2) . . ?
C17 C16 C15 120.7(2) . . ?
C17 C16 C21 118.9(2) . . ?
C21 C16 C15 120.4(2) . . ?
C16 C17 C18 120.8(2) . . ?
C17 C18 C22 119.9(2) . . ?
C19 C18 C17 119.8(2) . . ?
C19 C18 C22 120.4(2) . . ?
C20 C19 C18 119.6(2) . . ?
C21 C20 C19 120.7(2) . . ?
C20 C21 C16 120.2(2) . . ?
O1 C22 O2 124.9(2) . . ?
O1 C22 C18 118.2(2) . . ?
O2 C22 C18 116.9(2) . . ?
O5 C23 C11 117.5(2) . . ?
O6 C23 O5 124.4(2) . . ?
O6 C23 C11 118.2(2) . . ?

loop_
_geom_bond_atom_site_label_1
_geom_bond_atom_site_label_2
_geom_bond_distance
_geom_bond_site_symmetry_2
_geom_bond_publ_flag
Tb1 O1 2.3399(19) 4_575 ?
Tb1 O2 2.3259(18) 3_666 ?
Tb1 O5 2.3142(17) 4_565 ?
Tb1 O6 2.3239(17) 2_645 ?
Tb1 O7 2.3476(19) 2_655 ?
Tb1 O8 2.3195(18) . ?
Tb1 O9 2.4741(19) . ?
Tb1 O10 2.5673(19) . ?
O1 Tb1 2.3399(19) 4_576 ?
O1 C22 1.241(3) . ?
O2 Tb1 2.3259(18) 3_666 ?
O2 C22 1.265(3) . ?
O3 C13 1.371(3) . ?
O3 C15 1.440(3) . ?
O4 C8 1.439(3) . ?
O4 C9 1.375(3) . ?
O5 Tb1 2.3142(17) 4_566 ?
O5 C23 1.260(3) . ?
O6 Tb1 2.3239(17) 2_655 ?
O6 C23 1.256(3) . ?
O7 Tb1 2.3476(19) 2_645 ?
O7 C1 1.243(3) . ?
O8 C1 1.248(3) . ?
C1 C2 1.508(3) . ?
C2 C3 1.393(4) . ?
C2 C7 1.397(3) . ?
C3 C4 1.389(4) . ?
C4 C5 1.386(4) . ?
C5 C6 1.396(4) . ?
C6 C7 1.393(3) . ?
C6 C8 1.510(3) . ?
C9 C10 1.397(3) . ?
C9 C14 1.389(3) . ?
C10 C11 1.390(3) . ?
C11 C12 1.388(3) . ?
C11 C23 1.505(3) . ?
C12 C13 1.395(3) . ?
C13 C14 1.385(3) . ?
C15 C16 1.510(3) . ?
C16 C17 1.388(3) . ?
C16 C21 1.402(4) . ?
C17 C18 1.392(3) . ?
C18 C19 1.392(4) . ?
C18 C22 1.505(3) . ?
C19 C20 1.384(4) . ?
C20 C21 1.384(4) . ?
